data_1525904
loop_
_publ_author_name
'Malcherek, T.'
'Tazzoli, V.'
'Domeneghetti, M.C.'
'Ottolini, L.'
'Carpenter, M.A.'
'McCammon, C.'

_publ_section_title
;
 Structural properties of ferromagnesian cordierites
;
_journal_name_full 'American Mineralogist'
_journal_page_first 66
_journal_page_last 79
_journal_volume 86
_journal_year 2001
_chemical_formula_sum 'Al3.982 Fe1.265 H0.96 Li0.04 Mg0.716 Na0.091 O18.48 Si4.989'
_chemical_name_systematic
;
(Mg0.358 Fe0.618 Li0.02)2 Na0.091 (Al3.982 Fe0.029 Si4.989) O18 (H2 O)0.48
;
_space_group_IT_number 66
_symmetry_space_group_name_Hall '-C 2 2c'
_symmetry_space_group_name_H-M 'C c c m'
_cell_angle_alpha 90
_cell_angle_beta 90
_cell_angle_gamma 90
_cell_formula_units_Z 4
_cell_length_a 17.1735
_cell_length_b 9.7859
_cell_length_c 9.3113
_cell_volume 1564.840
_citation_journal_id_ASTM AMMIAY
_cod_data_source_file Malcherek_AMMIAY_2001_893.cif
_cod_data_source_block H0.96Al3.982Fe1.265Li0.04Mg0.716Na0.091O18.48Si4.989
_cod_original_cell_volume 1564.84
_cod_original_formula_sum
;
H0.96 Al3.982 Fe1.265 Li0.04 Mg0.716 Na0.091 O18.48 Si4.989
;
_cod_database_code 1525904

loop_
_symmetry_equiv_pos_as_xyz
x,y,z
-x,-y,z
x,-y,-z+1/2
-x,y,-z+1/2
-x,-y,-z
x,y,-z
-x,y,z-1/2
x,-y,z-1/2
x+1/2,y+1/2,z
-x+1/2,-y+1/2,z
x+1/2,-y+1/2,-z+1/2
-x+1/2,y+1/2,-z+1/2
-x+1/2,-y+1/2,-z
x+1/2,y+1/2,-z
-x+1/2,y+1/2,z-1/2
x+1/2,-y+1/2,z-1/2

loop_
_atom_site_label
_atom_site_type_symbol
_atom_site_fract_x
_atom_site_fract_y
_atom_site_fract_z
_atom_site_occupancy
_atom_site_U_iso_or_equiv
Al1 Al+3 0.25 0.25 0.25014 0.991 0.0
Si3 Si+4 0.13491 0.76473 0 1 0.0
Na1 Na+1 0 0 0 0.091 0.0
Al2 Al+3 0.05005 0.30727 0 1 0.0
Fe1 Fe+2 0.33731 0 0.25 0.618 0.0
O7 O-2 0 0 0.25 0.48 0.0
Li1 Li+1 0.33731 0 0.25 0.02 0.0
O6 O-2 0.16311 -0.07808 0 1 0.0
O3 O-2 0.82692 0.69294 0.35788 1 0.0
Fe2 Fe+2 0.25 0.25 0.25014 0.009 0.0
O5 O-2 0.12067 0.18419 0 1 0.0
Si2 Si+4 0.19091 0.07858 0 1 0.0
Si1 Si+4 0 0.5 0.25 0.989 0.0
O1 O-2 0.24525 0.89607 0.35839 1 0.0
O4 O-2 0.04335 0.75279 0 1 0.0
O2 O-2 0.0613 0.58494 0.34874 1 0.0
Fe3 Fe+2 0 0.5 0.25 0.011 0.0
Mg1 Mg+2 0.33731 0 0.25 0.358 0.0
